data_1551233
loop_
_publ_author_name
'Colebatch, Annie L.'
'Frogley, Benjamin J.'
'Hill, Anthony F.'

_publ_section_title
;
 Phosphaisonitrile umpolung - synthesis and reactivity of chloro
 aminophosphino carbynes.
;
_journal_issue 28
_journal_name_full 'Dalton transactions (Cambridge, England : 2003)'
_journal_page_first 10628
_journal_page_last 10641
_journal_paper_doi 10.1039/c9dt01838g
_journal_volume 48
_journal_year 2019
_chemical_formula_moiety 'C42 H58 B2 N13 O4 P W2, C H2 Cl2'
_chemical_formula_sum 'C43 H60 B2 Cl2 N13 O4 P W2'
_chemical_formula_weight 1314.23
_space_group_crystal_system monoclinic
_space_group_IT_number 14
_space_group_name_Hall '-P 2ybc'
_space_group_name_H-M_alt 'P 1 21/c 1'
_symmetry_space_group_name_Hall '-P 2ybc'
_symmetry_space_group_name_H-M 'P 1 21/c 1'
_atom_sites_solution_hydrogens mixed
_audit_creation_method SHELXL-2016/6
_audit_update_record
;
2019-04-04 deposited with the CCDC.    2019-06-04 downloaded from the CCDC.
;
_cell_angle_alpha 90
_cell_angle_beta 90.920(2)
_cell_angle_gamma 90
_cell_formula_units_Z 4
_cell_length_a 24.5458(5)
_cell_length_b 13.8577(3)
_cell_length_c 15.7675(4)
_cell_measurement_reflns_used 17915
_cell_measurement_temperature 150.0(1)
_cell_measurement_theta_max 28.6810
_cell_measurement_theta_min 3.8200
_cell_volume 5362.6(2)
_computing_cell_refinement 'CrysAlisPro 1.171.39.46 (Rigaku OD, 2018)'
_computing_data_collection 'CrysAlisPro 1.171.39.46 (Rigaku OD, 2018)'
_computing_data_reduction 'CrysAlisPro 1.171.39.46 (Rigaku OD, 2018)'
_computing_structure_refinement 'SHELXL-2016/6 (Sheldrick, 2016)'
_computing_structure_solution 'SHELXT-2016/6 (Sheldrick, 2016)'
_diffrn_ambient_temperature 150.0(1)
_diffrn_detector_area_resol_mean 8.1297
_diffrn_measured_fraction_theta_full 0.997
_diffrn_measured_fraction_theta_max 0.997
_diffrn_measurement_device_type 'SuperNova, Dual, Cu at home/near, EosS2'
_diffrn_measurement_method '\w scans'
_diffrn_radiation_type MoK\a
_diffrn_radiation_wavelength 0.71073
_diffrn_reflns_av_R_equivalents 0.0485
_diffrn_reflns_av_unetI/netI 0.0361
_diffrn_reflns_Laue_measured_fraction_full 0.997
_diffrn_reflns_Laue_measured_fraction_max 0.997
_diffrn_reflns_limit_h_max 29
_diffrn_reflns_limit_h_min -30
_diffrn_reflns_limit_k_max 17
_diffrn_reflns_limit_k_min -17
_diffrn_reflns_limit_l_max 19
_diffrn_reflns_limit_l_min -19
_diffrn_reflns_number 60001
_diffrn_reflns_point_group_measured_fraction_full 0.997
_diffrn_reflns_point_group_measured_fraction_max 0.997
_diffrn_reflns_theta_full 25.242
_diffrn_reflns_theta_max 26.371
_diffrn_reflns_theta_min 3.320
_diffrn_source 'micro-focus sealed X-ray tube'
_exptl_absorpt_coefficient_mu 4.468
_exptl_absorpt_correction_T_max 1.00000
_exptl_absorpt_correction_T_min 0.50563
_exptl_absorpt_correction_type multi-scan
_exptl_absorpt_process_details
;
CrysAlisPro 1.171.39.46 (Rigaku Oxford Diffraction, 2018)
Empirical absorption correction using spherical harmonics,
 implemented in SCALE3 ABSPACK scaling algorithm.
;
_exptl_crystal_colour orange
_exptl_crystal_density_diffrn 1.628
_exptl_crystal_description block
_exptl_crystal_F_000 2592
_exptl_crystal_size_max 0.163
_exptl_crystal_size_mid 0.149
_exptl_crystal_size_min 0.032
_refine_diff_density_max 0.887
_refine_diff_density_min -0.959
_refine_diff_density_rms 0.103
_refine_ls_extinction_method none
_refine_ls_goodness_of_fit_ref 1.030
_refine_ls_hydrogen_treatment mixed
_refine_ls_matrix_type full
_refine_ls_number_parameters 637
_refine_ls_number_reflns 10939
_refine_ls_number_restraints 0
_refine_ls_restrained_S_all 1.030
_refine_ls_R_factor_all 0.0408
_refine_ls_R_factor_gt 0.0289
_refine_ls_shift/su_max 0.002
_refine_ls_shift/su_mean 0.000
_refine_ls_structure_factor_coef Fsqd
_refine_ls_weighting_details 'w=1/[\s^2^(Fo^2^)+(0.0227P)^2^+6.2171P] where P=(Fo^2^+2Fc^2^)/3'
_refine_ls_weighting_scheme calc
_refine_ls_wR_factor_gt 0.0580
_refine_ls_wR_factor_ref 0.0623
_reflns_Friedel_coverage 0.000
_reflns_number_gt 9100
_reflns_number_total 10939
_reflns_threshold_expression 'I > 2\s(I)'
_cod_data_source_file c9dt01838g2.cif
_cod_data_source_block Compound_6
_cod_depositor_comments 'Adding full bibliography for 1551229--1551233.cif.'
_cod_database_code 1551233
_shelx_shelxl_version_number 2016/6
_shelx_space_group_comment
;
The symmetry employed for this shelxl refinement is uniquely defined
by the following loop, which should always be used as a source of
symmetry information in preference to the above space-group names.
They are only intended as comments.
;

loop_
_space_group_symop_operation_xyz
'x, y, z'
'-x, y+1/2, -z+1/2'
'-x, -y, -z'
'x, -y-1/2, z-1/2'

loop_
_atom_site_label
_atom_site_type_symbol
_atom_site_fract_x
_atom_site_fract_y
_atom_site_fract_z
_atom_site_U_iso_or_equiv
_atom_site_adp_type
_atom_site_occupancy
_atom_site_site_symmetry_order
_atom_site_calc_flag
_atom_site_refinement_flags_posn
_atom_site_refinement_flags_adp
_atom_site_refinement_flags_occupancy
_atom_site_disorder_assembly
_atom_site_disorder_group
C1 C 0.29982(17) 0.5920(3) 0.3391(3) 0.0354(10) Uani 1 1 d . . . . .
C2 C 0.19819(17) 0.5125(3) 0.3139(3) 0.0384(11) Uani 1 1 d . . . . .
C3 C 0.37904(16) 0.7153(3) 0.3592(2) 0.0302(9) Uani 1 1 d . . . . .
C4 C 0.35457(17) 0.5749(3) 0.4707(3) 0.0320(9) Uani 1 1 d . . . . .
C5 C 0.14713(18) 0.4978(3) 0.1695(3) 0.0365(10) Uani 1 1 d . . . . .
C6 C 0.09550(17) 0.4827(3) 0.3221(3) 0.0345(10) Uani 1 1 d . . . . .
C20 C 0.02371(19) 0.3866(4) 0.1516(3) 0.0534(14) Uani 1 1 d . . . . .
H20A H 0.017742 0.423069 0.202340 0.080 Uiso 1 1 calc R U . . .
H20B H -0.010712 0.371478 0.125028 0.080 Uiso 1 1 calc R U . . .
H20C H 0.045248 0.423938 0.113296 0.080 Uiso 1 1 calc R U . . .
C21 C 0.05305(16) 0.2953(3) 0.1734(3) 0.0345(10) Uani 1 1 d . . . . .
C22 C 0.03660(18) 0.2009(3) 0.1586(3) 0.0427(11) Uani 1 1 d . . . . .
H22 H 0.004410 0.181212 0.131931 0.051 Uiso 1 1 calc R U . . .
C23 C 0.07680(17) 0.1425(3) 0.1907(3) 0.0349(10) Uani 1 1 d . . . . .
C24 C 0.0795(2) 0.0344(3) 0.1944(3) 0.0482(12) Uani 1 1 d . . . . .
H24A H 0.110941 0.012344 0.164575 0.072 Uiso 1 1 calc R U . . .
H24B H 0.047221 0.007596 0.168504 0.072 Uiso 1 1 calc R U . . .
H24C H 0.082059 0.013959 0.252522 0.072 Uiso 1 1 calc R U . . .
C25 C 0.28209(19) 0.4432(3) 0.1500(3) 0.0446(12) Uani 1 1 d . . . . .
H25A H 0.253693 0.473161 0.116737 0.067 Uiso 1 1 calc R U . . .
H25B H 0.315325 0.443453 0.118774 0.067 Uiso 1 1 calc R U . . .
H25C H 0.287321 0.478430 0.201980 0.067 Uiso 1 1 calc R U . . .
C26 C 0.26661(16) 0.3430(3) 0.1694(3) 0.0317(9) Uani 1 1 d . . . . .
C27 C 0.29299(17) 0.2584(3) 0.1492(3) 0.0387(11) Uani 1 1 d . . . . .
H27 H 0.325590 0.253079 0.120335 0.046 Uiso 1 1 calc R U . . .
C28 C 0.26241(17) 0.1834(3) 0.1795(3) 0.0343(10) Uani 1 1 d . . . . .
C29 C 0.2717(2) 0.0769(3) 0.1754(4) 0.0557(14) Uani 1 1 d . . . . .
H29A H 0.277604 0.052217 0.231677 0.083 Uiso 1 1 calc R U . . .
H29B H 0.303027 0.063925 0.141684 0.083 Uiso 1 1 calc R U . . .
H29C H 0.240267 0.046303 0.150241 0.083 Uiso 1 1 calc R U . . .
C30 C 0.1554(2) 0.4079(3) 0.5025(3) 0.0423(11) Uani 1 1 d . . . . .
H30A H 0.182369 0.452500 0.482843 0.063 Uiso 1 1 calc R U . . .
H30B H 0.159465 0.399770 0.562686 0.063 Uiso 1 1 calc R U . . .
H30C H 0.119706 0.432620 0.489430 0.063 Uiso 1 1 calc R U . . .
C31 C 0.16269(16) 0.3131(3) 0.4596(3) 0.0305(9) Uani 1 1 d . . . . .
C32 C 0.16987(17) 0.2231(3) 0.4958(3) 0.0364(10) Uani 1 1 d . . . . .
H32 H 0.171134 0.208872 0.553438 0.044 Uiso 1 1 calc R U . . .
C33 C 0.17476(19) 0.1590(3) 0.4305(3) 0.0387(11) Uani 1 1 d . . . . .
C34 C 0.1832(3) 0.0515(4) 0.4324(3) 0.0663(17) Uani 1 1 d . . . . .
H34A H 0.151169 0.019807 0.410591 0.099 Uiso 1 1 calc R U . . .
H34B H 0.190118 0.031011 0.489749 0.099 Uiso 1 1 calc R U . . .
H34C H 0.213816 0.035003 0.398080 0.099 Uiso 1 1 calc R U . . .
C35 C 0.48459(18) 0.6640(3) 0.4967(3) 0.0374(10) Uani 1 1 d . . . . .
H35A H 0.464715 0.718041 0.473921 0.056 Uiso 1 1 calc R U . . .
H35B H 0.516216 0.686766 0.527205 0.056 Uiso 1 1 calc R U . . .
H35C H 0.461747 0.628488 0.534420 0.056 Uiso 1 1 calc R U . . .
C36 C 0.50185(16) 0.5999(3) 0.4259(3) 0.0283(9) Uani 1 1 d . . . . .
C37 C 0.55414(16) 0.5725(3) 0.4037(3) 0.0343(10) Uani 1 1 d . . . . .
H37 H 0.586558 0.592594 0.429398 0.041 Uiso 1 1 calc R U . . .
C38 C 0.54878(16) 0.5103(3) 0.3366(3) 0.0329(10) Uani 1 1 d . . . . .
C39 C 0.59072(17) 0.4590(4) 0.2861(3) 0.0501(13) Uani 1 1 d . . . . .
H39A H 0.584993 0.390654 0.289997 0.075 Uiso 1 1 calc R U . . .
H39B H 0.626355 0.474660 0.308040 0.075 Uiso 1 1 calc R U . . .
H39C H 0.587803 0.478787 0.227887 0.075 Uiso 1 1 calc R U . . .
C40 C 0.34695(18) 0.6936(3) 0.1458(3) 0.0376(10) Uani 1 1 d . . . . .
H40A H 0.311710 0.673258 0.164304 0.056 Uiso 1 1 calc R U . . .
H40B H 0.343750 0.720474 0.089765 0.056 Uiso 1 1 calc R U . . .
H40C H 0.361208 0.741601 0.184021 0.056 Uiso 1 1 calc R U . . .
C41 C 0.38464(16) 0.6088(3) 0.1445(3) 0.0282(9) Uani 1 1 d . . . . .
C42 C 0.40620(16) 0.5627(3) 0.0743(3) 0.0300(9) Uani 1 1 d . . . . .
H42 H 0.400912 0.579481 0.017614 0.036 Uiso 1 1 calc R U . . .
C43 C 0.43695(16) 0.4871(3) 0.1054(3) 0.0288(9) Uani 1 1 d . . . . .
C44 C 0.4672(2) 0.4098(3) 0.0596(3) 0.0444(12) Uani 1 1 d . . . . .
H44A H 0.504948 0.411329 0.076614 0.067 Uiso 1 1 calc R U . . .
H44B H 0.464128 0.420547 -0.000449 0.067 Uiso 1 1 calc R U . . .
H44C H 0.452048 0.347971 0.073161 0.067 Uiso 1 1 calc R U . . .
C45 C 0.29924(16) 0.3580(3) 0.4238(3) 0.0370(10) Uani 1 1 d . . . . .
H45A H 0.305576 0.397506 0.473008 0.056 Uiso 1 1 calc R U . . .
H45B H 0.284024 0.297298 0.440791 0.056 Uiso 1 1 calc R U . . .
H45C H 0.274290 0.390132 0.385786 0.056 Uiso 1 1 calc R U . . .
C46 C 0.35174(16) 0.3410(3) 0.3802(3) 0.0281(9) Uani 1 1 d . . . . .
C47 C 0.37896(16) 0.2535(3) 0.3688(3) 0.0298(9) Uani 1 1 d . . . . .
H47 H 0.367723 0.193257 0.387670 0.036 Uiso 1 1 calc R U . . .
C48 C 0.42536(16) 0.2730(3) 0.3245(2) 0.0282(9) Uani 1 1 d . . . . .
C49 C 0.46991(19) 0.2071(3) 0.2981(3) 0.0405(11) Uani 1 1 d . . . . .
H49A H 0.471653 0.206036 0.237277 0.061 Uiso 1 1 calc R U . . .
H49B H 0.462799 0.143173 0.318559 0.061 Uiso 1 1 calc R U . . .
H49C H 0.503996 0.229605 0.321282 0.061 Uiso 1 1 calc R U . . .
B1 B 0.46548(19) 0.4300(3) 0.2578(3) 0.0278(10) Uani 1 1 d . . . . .
B2 B 0.17186(19) 0.1729(3) 0.2644(3) 0.0290(10) Uani 1 1 d . . . . .
N1 N 0.10189(12) 0.2955(2) 0.2123(2) 0.0262(7) Uani 1 1 d . . . . .
N2 N 0.11687(13) 0.2000(2) 0.2223(2) 0.0270(7) Uani 1 1 d . . . . .
N3 N 0.22075(12) 0.3215(2) 0.2124(2) 0.0250(7) Uani 1 1 d . . . . .
N4 N 0.21865(13) 0.2224(2) 0.21805(19) 0.0264(7) Uani 1 1 d . . . . .
N5 N 0.16404(12) 0.3047(2) 0.37396(19) 0.0259(7) Uani 1 1 d . . . . .
N6 N 0.17152(13) 0.2088(2) 0.3573(2) 0.0288(8) Uani 1 1 d . . . . .
N7 N 0.46551(13) 0.5555(2) 0.3745(2) 0.0257(7) Uani 1 1 d . . . . .
N8 N 0.49493(13) 0.5000(2) 0.3197(2) 0.0269(7) Uani 1 1 d . . . . .
N9 N 0.40079(12) 0.5635(2) 0.2154(2) 0.0227(7) Uani 1 1 d . . . . .
N10 N 0.43375(12) 0.4886(2) 0.1907(2) 0.0248(7) Uani 1 1 d . . . . .
N11 N 0.38003(12) 0.4112(2) 0.34349(19) 0.0228(7) Uani 1 1 d . . . . .
N12 N 0.42519(13) 0.3689(2) 0.3082(2) 0.0249(7) Uani 1 1 d . . . . .
N13 N 0.20649(14) 0.7101(2) 0.3516(2) 0.0336(8) Uani 1 1 d . . . . .
O1 O 0.38049(14) 0.7974(2) 0.3695(2) 0.0490(8) Uani 1 1 d . . . . .
O2 O 0.34038(14) 0.5817(2) 0.5397(2) 0.0473(8) Uani 1 1 d . . . . .
O3 O 0.14048(15) 0.5504(2) 0.1141(2) 0.0540(9) Uani 1 1 d . . . . .
O4 O 0.06097(13) 0.5274(2) 0.3517(2) 0.0562(9) Uani 1 1 d . . . . .
W1 W 0.37318(2) 0.57199(2) 0.34888(2) 0.02216(5) Uani 1 1 d . . . . .
W2 W 0.15791(2) 0.41322(2) 0.27050(2) 0.02353(5) Uani 1 1 d . . . . .
P P 0.23151(6) 0.60399(10) 0.38180(9) 0.0251(4) Uani 0.723(2) 1 d . . P A 1
C9 C 0.1380(3) 0.7387(5) 0.4630(5) 0.0472(7) Uani 0.723(2) 1 d . . P A 1
H9A H 0.108782 0.728483 0.422720 0.071 Uiso 0.723(2) 1 calc R U P A 1
H9B H 0.126762 0.784652 0.504809 0.071 Uiso 0.723(2) 1 calc R U P A 1
H9C H 0.146965 0.678702 0.490298 0.071 Uiso 0.723(2) 1 calc R U P A 1
C10 C 0.2001(3) 0.7401(5) 0.2612(4) 0.0472(7) Uani 0.723(2) 1 d . . P A 1
H10 H 0.214071 0.687305 0.226346 0.057 Uiso 0.723(2) 1 calc R U P A 1
C7 C 0.1873(3) 0.7767(5) 0.4177(4) 0.0472(7) Uani 0.723(2) 1 d . . P A 1
H7 H 0.175778 0.836009 0.388691 0.057 Uiso 0.723(2) 1 calc R U P A 1
C11 C 0.2325(3) 0.8299(5) 0.2396(5) 0.0472(7) Uani 0.723(2) 1 d . . P A 1
H11A H 0.213841 0.885967 0.259894 0.071 Uiso 0.723(2) 1 calc R U P A 1
H11B H 0.236259 0.834301 0.179179 0.071 Uiso 0.723(2) 1 calc R U P A 1
H11C H 0.267965 0.826133 0.265984 0.071 Uiso 0.723(2) 1 calc R U P A 1
C8 C 0.2334(3) 0.8049(5) 0.4795(6) 0.0472(7) Uani 0.723(2) 1 d . . P A 1
H8A H 0.262138 0.835399 0.448749 0.071 Uiso 0.723(2) 1 calc R U P A 1
H8B H 0.247239 0.748144 0.507254 0.071 Uiso 0.723(2) 1 calc R U P A 1
H8C H 0.219725 0.848893 0.521080 0.071 Uiso 0.723(2) 1 calc R U P A 1
C12 C 0.1396(3) 0.7535(6) 0.2367(6) 0.0472(7) Uani 0.723(2) 1 d . . P A 1
H12E H 0.119835 0.695952 0.250253 0.071 Uiso 0.723(2) 1 calc R U P A 1
H12F H 0.136381 0.765910 0.176900 0.071 Uiso 0.723(2) 1 calc R U P A 1
H12G H 0.125011 0.807003 0.267542 0.071 Uiso 0.723(2) 1 calc R U P A 1
P1 P 0.23189(15) 0.6295(3) 0.2845(2) 0.0282(11) Uani 0.277(2) 1 d . . P A 2
C7A C 0.2065(7) 0.6891(12) 0.4447(11) 0.0472(7) Uani 0.277(2) 1 d . . P A 2
H7A H 0.225383 0.627747 0.454541 0.057 Uiso 0.277(2) 1 calc R U P A 2
C10A C 0.1756(7) 0.7929(12) 0.3184(12) 0.0472(7) Uani 0.277(2) 1 d . . P A 2
H10A H 0.163459 0.829495 0.367832 0.057 Uiso 0.277(2) 1 calc R U P A 2
C9A C 0.1501(7) 0.6833(13) 0.4843(13) 0.0472(7) Uani 0.277(2) 1 d . . P A 2
H9D H 0.143415 0.741081 0.516136 0.071 Uiso 0.277(2) 1 calc R U P A 2
H9E H 0.148660 0.628489 0.521412 0.071 Uiso 0.277(2) 1 calc R U P A 2
H9F H 0.122888 0.676795 0.440310 0.071 Uiso 0.277(2) 1 calc R U P A 2
C11A C 0.2154(8) 0.8570(12) 0.2728(13) 0.0472(7) Uani 0.277(2) 1 d . . P A 2
H11D H 0.251917 0.837574 0.287055 0.071 Uiso 0.277(2) 1 calc R U P A 2
H11E H 0.209970 0.922788 0.289625 0.071 Uiso 0.277(2) 1 calc R U P A 2
H11F H 0.209488 0.851186 0.212643 0.071 Uiso 0.277(2) 1 calc R U P A 2
C8A C 0.2363(10) 0.7679(12) 0.4946(15) 0.0472(7) Uani 0.277(2) 1 d . . P A 2
H8D H 0.274633 0.764247 0.483713 0.071 Uiso 0.277(2) 1 calc R U P A 2
H8E H 0.230335 0.759036 0.554091 0.071 Uiso 0.277(2) 1 calc R U P A 2
H8F H 0.222737 0.829949 0.477344 0.071 Uiso 0.277(2) 1 calc R U P A 2
C12A C 0.1250(9) 0.7669(17) 0.2685(13) 0.062(7) Uani 0.277(2) 1 d . . P A 2
H12A H 0.097771 0.743298 0.306340 0.094 Uiso 0.277(2) 1 calc R U P A 2
H12B H 0.133441 0.717755 0.227868 0.094 Uiso 0.277(2) 1 calc R U P A 2
H12C H 0.111376 0.823023 0.239396 0.094 Uiso 0.277(2) 1 calc R U P A 2
C99 C 0.0308(3) 0.2332(5) 0.4050(5) 0.087(2) Uani 1 1 d . . . . .
H99A H 0.046300 0.243305 0.349517 0.104 Uiso 1 1 calc R U . . .
H99B H 0.060377 0.238460 0.446322 0.104 Uiso 1 1 calc R U . . .
Cl1 Cl 0.00713(14) 0.12059(18) 0.40843(15) 0.1683(13) Uani 1 1 d . . . . .
Cl2 Cl -0.01329(9) 0.32413(18) 0.42304(17) 0.1346(9) Uani 1 1 d . . . . .
H98 H 0.4949(13) 0.384(2) 0.227(2) 0.014(9) Uiso 1 1 d . . . . .
H99 H 0.1756(15) 0.094(3) 0.266(2) 0.028(10) Uiso 1 1 d . . . . .

loop_
_atom_site_aniso_label
_atom_site_aniso_U_11
_atom_site_aniso_U_22
_atom_site_aniso_U_33
_atom_site_aniso_U_23
_atom_site_aniso_U_13
_atom_site_aniso_U_12
C1 0.031(2) 0.023(2) 0.052(3) -0.0087(19) -0.001(2) -0.0048(17)
C2 0.026(2) 0.031(2) 0.059(3) -0.003(2) 0.006(2) 0.0025(18)
C3 0.035(2) 0.029(2) 0.026(2) 0.0001(18) 0.0025(18) -0.0034(18)
C4 0.038(2) 0.027(2) 0.031(2) 0.0007(18) 0.004(2) 0.0001(18)
C5 0.039(3) 0.038(2) 0.033(3) 0.000(2) 0.005(2) 0.006(2)
C6 0.030(2) 0.035(2) 0.038(3) -0.001(2) -0.001(2) 0.0017(19)
C20 0.034(3) 0.058(3) 0.067(4) -0.002(3) -0.018(3) 0.005(2)
C21 0.025(2) 0.047(3) 0.032(2) -0.001(2) -0.0013(18) -0.0012(19)
C22 0.028(2) 0.054(3) 0.046(3) -0.006(2) -0.001(2) -0.010(2)
C23 0.036(2) 0.034(2) 0.034(2) -0.0037(19) 0.007(2) -0.0110(19)
C24 0.049(3) 0.039(3) 0.057(3) -0.004(2) 0.006(2) -0.017(2)
C25 0.039(3) 0.056(3) 0.040(3) -0.008(2) 0.012(2) -0.019(2)
C26 0.024(2) 0.047(3) 0.024(2) -0.0049(19) 0.0033(18) -0.0045(19)
C27 0.022(2) 0.063(3) 0.031(2) -0.006(2) 0.0072(18) 0.006(2)
C28 0.032(2) 0.046(3) 0.025(2) -0.002(2) 0.0023(19) 0.013(2)
C29 0.056(3) 0.052(3) 0.060(4) 0.000(3) 0.014(3) 0.025(3)
C30 0.050(3) 0.050(3) 0.027(2) -0.006(2) 0.004(2) -0.005(2)
C31 0.025(2) 0.039(2) 0.028(2) -0.0023(19) 0.0040(18) -0.0032(18)
C32 0.045(3) 0.043(3) 0.022(2) 0.0064(19) 0.0016(19) -0.003(2)
C33 0.052(3) 0.037(2) 0.027(2) 0.006(2) 0.004(2) 0.003(2)
C34 0.112(5) 0.044(3) 0.044(3) 0.014(3) 0.005(3) 0.013(3)
C35 0.044(3) 0.035(2) 0.032(2) 0.0003(19) -0.005(2) -0.012(2)
C36 0.031(2) 0.026(2) 0.028(2) 0.0061(17) -0.0052(18) -0.0074(17)
C37 0.022(2) 0.043(2) 0.037(3) 0.007(2) -0.0094(19) -0.0069(18)
C38 0.023(2) 0.038(2) 0.038(3) 0.006(2) 0.0002(19) -0.0011(18)
C39 0.025(2) 0.071(3) 0.054(3) -0.008(3) -0.002(2) 0.006(2)
C40 0.042(3) 0.037(2) 0.034(2) 0.007(2) -0.005(2) 0.001(2)
C41 0.027(2) 0.028(2) 0.029(2) 0.0042(17) -0.0001(18) -0.0064(17)
C42 0.031(2) 0.037(2) 0.022(2) 0.0052(18) 0.0049(17) -0.0079(18)
C43 0.025(2) 0.037(2) 0.025(2) -0.0008(18) 0.0061(17) -0.0062(17)
C44 0.052(3) 0.046(3) 0.036(3) -0.005(2) 0.014(2) 0.002(2)
C45 0.032(2) 0.036(2) 0.043(3) 0.010(2) 0.004(2) -0.0019(19)
C46 0.030(2) 0.024(2) 0.030(2) 0.0015(17) -0.0022(18) -0.0055(17)
C47 0.035(2) 0.0196(19) 0.035(2) -0.0005(17) -0.0004(19) -0.0027(17)
C48 0.035(2) 0.023(2) 0.026(2) -0.0046(17) -0.0037(18) 0.0007(17)
C49 0.054(3) 0.025(2) 0.042(3) -0.0052(19) 0.001(2) 0.008(2)
B1 0.028(2) 0.027(2) 0.028(3) -0.002(2) 0.004(2) 0.0029(19)
B2 0.034(3) 0.028(2) 0.025(3) 0.000(2) -0.003(2) 0.001(2)
N1 0.0229(17) 0.0297(18) 0.0260(18) 0.0005(14) 0.0021(14) -0.0007(14)
N2 0.0276(18) 0.0278(17) 0.0256(18) -0.0023(14) 0.0042(14) -0.0041(14)
N3 0.0219(17) 0.0299(18) 0.0233(18) -0.0030(14) 0.0013(14) -0.0012(14)
N4 0.0267(18) 0.0306(18) 0.0219(17) 0.0000(14) 0.0011(14) 0.0055(14)
N5 0.0274(18) 0.0300(18) 0.0203(18) -0.0007(14) 0.0034(14) -0.0021(14)
N6 0.0353(19) 0.0273(18) 0.0239(18) 0.0036(14) 0.0033(15) -0.0013(14)
N7 0.0242(17) 0.0264(17) 0.0263(18) 0.0010(14) -0.0022(14) -0.0027(13)
N8 0.0242(18) 0.0295(18) 0.0270(19) 0.0029(14) 0.0021(15) -0.0007(14)
N9 0.0194(16) 0.0247(16) 0.0239(17) -0.0013(13) 0.0010(13) -0.0012(13)
N10 0.0209(17) 0.0270(17) 0.0266(18) -0.0021(14) 0.0037(14) -0.0028(13)
N11 0.0206(16) 0.0221(16) 0.0259(18) 0.0022(13) 0.0029(14) -0.0001(13)
N12 0.0268(18) 0.0211(16) 0.0269(18) -0.0014(14) 0.0027(14) 0.0022(13)
N13 0.039(2) 0.0262(18) 0.036(2) -0.0061(15) -0.0004(16) 0.0074(15)
O1 0.069(2) 0.0250(16) 0.053(2) -0.0060(15) 0.0000(18) -0.0074(15)
O2 0.065(2) 0.049(2) 0.0283(18) -0.0024(15) 0.0102(16) 0.0047(16)
O3 0.071(2) 0.052(2) 0.040(2) 0.0167(17) 0.0056(18) 0.0123(18)
O4 0.0395(19) 0.059(2) 0.071(3) -0.0124(19) 0.0101(18) 0.0162(17)
W1 0.02306(8) 0.02031(8) 0.02315(9) -0.00087(6) 0.00165(6) -0.00096(6)
W2 0.02107(8) 0.02484(8) 0.02474(9) 0.00039(6) 0.00201(6) -0.00061(6)
P 0.0249(8) 0.0230(7) 0.0274(8) -0.0045(6) 0.0017(6) 0.0004(6)
C9 0.0560(17) 0.0356(16) 0.0501(18) -0.0060(13) 0.0037(13) 0.0074(13)
C10 0.0560(17) 0.0356(16) 0.0501(18) -0.0060(13) 0.0037(13) 0.0074(13)
C7 0.0560(17) 0.0356(16) 0.0501(18) -0.0060(13) 0.0037(13) 0.0074(13)
C11 0.0560(17) 0.0356(16) 0.0501(18) -0.0060(13) 0.0037(13) 0.0074(13)
C8 0.0560(17) 0.0356(16) 0.0501(18) -0.0060(13) 0.0037(13) 0.0074(13)
C12 0.0560(17) 0.0356(16) 0.0501(18) -0.0060(13) 0.0037(13) 0.0074(13)
P1 0.027(2) 0.027(2) 0.031(2) 0.0015(16) 0.0011(17) 0.0014(15)
C7A 0.0560(17) 0.0356(16) 0.0501(18) -0.0060(13) 0.0037(13) 0.0074(13)
C10A 0.0560(17) 0.0356(16) 0.0501(18) -0.0060(13) 0.0037(13) 0.0074(13)
C9A 0.0560(17) 0.0356(16) 0.0501(18) -0.0060(13) 0.0037(13) 0.0074(13)
C11A 0.0560(17) 0.0356(16) 0.0501(18) -0.0060(13) 0.0037(13) 0.0074(13)
C8A 0.0560(17) 0.0356(16) 0.0501(18) -0.0060(13) 0.0037(13) 0.0074(13)
C12A 0.061(14) 0.090(17) 0.036(12) -0.009(12) -0.012(10) 0.046(13)
C99 0.068(4) 0.093(5) 0.100(5) -0.005(4) 0.030(4) -0.015(4)
Cl1 0.294(4) 0.1058(16) 0.1068(18) -0.0263(14) 0.054(2) -0.104(2)
Cl2 0.1014(16) 0.141(2) 0.162(2) 0.0459(17) 0.0234(15) 0.0392(15)

loop_
_atom_type_symbol
_atom_type_description
_atom_type_scat_dispersion_real
_atom_type_scat_dispersion_imag
_atom_type_scat_source
C C 0.0033 0.0016 'International Tables Vol C Tables 4.2.6.8 and 6.1.1.4'
H H 0.0000 0.0000 'International Tables Vol C Tables 4.2.6.8 and 6.1.1.4'
B B 0.0013 0.0007 'International Tables Vol C Tables 4.2.6.8 and 6.1.1.4'
N N 0.0061 0.0033 'International Tables Vol C Tables 4.2.6.8 and 6.1.1.4'
O O 0.0106 0.0060 'International Tables Vol C Tables 4.2.6.8 and 6.1.1.4'
P P 0.1023 0.0942 'International Tables Vol C Tables 4.2.6.8 and 6.1.1.4'
W W -0.8490 6.8722 'International Tables Vol C Tables 4.2.6.8 and 6.1.1.4'
Cl Cl 0.1484 0.1585 'International Tables Vol C Tables 4.2.6.8 and 6.1.1.4'

loop_
_geom_angle_atom_site_label_1
_geom_angle_atom_site_label_2
_geom_angle_atom_site_label_3
_geom_angle
P C1 W1 153.3(3)
W1 C1 P1 156.9(3)
W2 C2 P 166.2(3)
W2 C2 P1 142.8(3)
O1 C3 W1 175.8(4)
O2 C4 W1 174.5(4)
O3 C5 W2 176.5(4)
O4 C6 W2 176.4(4)
C21 C20 H20A 109.5
C21 C20 H20B 109.5
H20A C20 H20B 109.5
C21 C20 H20C 109.5
H20A C20 H20C 109.5
H20B C20 H20C 109.5
N1 C21 C22 109.6(4)
N1 C21 C20 121.9(4)
C22 C21 C20 128.4(4)
C23 C22 C21 106.8(4)
C23 C22 H22 126.6
C21 C22 H22 126.6
N2 C23 C22 107.7(4)
N2 C23 C24 122.8(4)
C22 C23 C24 129.5(4)
C23 C24 H24A 109.5
C23 C24 H24B 109.5
H24A C24 H24B 109.5
C23 C24 H24C 109.5
H24A C24 H24C 109.5
H24B C24 H24C 109.5
C26 C25 H25A 109.5
C26 C25 H25B 109.5
H25A C25 H25B 109.5
C26 C25 H25C 109.5
H25A C25 H25C 109.5
H25B C25 H25C 109.5
N3 C26 C27 109.0(4)
N3 C26 C25 121.9(4)
C27 C26 C25 129.1(4)
C28 C27 C26 107.6(4)
C28 C27 H27 126.2
C26 C27 H27 126.2
N4 C28 C27 107.3(4)
N4 C28 C29 122.3(4)
C27 C28 C29 130.4(4)
C28 C29 H29A 109.5
C28 C29 H29B 109.5
H29A C29 H29B 109.5
C28 C29 H29C 109.5
H29A C29 H29C 109.5
H29B C29 H29C 109.5
C31 C30 H30A 109.5
C31 C30 H30B 109.5
H30A C30 H30B 109.5
C31 C30 H30C 109.5
H30A C30 H30C 109.5
H30B C30 H30C 109.5
N5 C31 C32 109.2(4)
N5 C31 C30 122.2(4)
C32 C31 C30 128.7(4)
C33 C32 C31 106.8(4)
C33 C32 H32 126.6
C31 C32 H32 126.6
N6 C33 C32 107.9(4)
N6 C33 C34 122.1(4)
C32 C33 C34 130.0(4)
C33 C34 H34A 109.5
C33 C34 H34B 109.5
H34A C34 H34B 109.5
C33 C34 H34C 109.5
H34A C34 H34C 109.5
H34B C34 H34C 109.5
C36 C35 H35A 109.5
C36 C35 H35B 109.5
H35A C35 H35B 109.5
C36 C35 H35C 109.5
H35A C35 H35C 109.5
H35B C35 H35C 109.5
N7 C36 C37 109.3(4)
N7 C36 C35 121.9(4)
C37 C36 C35 128.7(4)
C38 C37 C36 106.8(4)
C38 C37 H37 126.6
C36 C37 H37 126.6
N8 C38 C37 107.5(4)
N8 C38 C39 121.7(4)
C37 C38 C39 130.8(4)
C38 C39 H39A 109.5
C38 C39 H39B 109.5
H39A C39 H39B 109.5
C38 C39 H39C 109.5
H39A C39 H39C 109.5
H39B C39 H39C 109.5
C41 C40 H40A 109.5
C41 C40 H40B 109.5
H40A C40 H40B 109.5
C41 C40 H40C 109.5
H40A C40 H40C 109.5
H40B C40 H40C 109.5
N9 C41 C42 109.8(3)
N9 C41 C40 122.2(4)
C42 C41 C40 128.0(4)
C43 C42 C41 106.2(4)
C43 C42 H42 126.9
C41 C42 H42 126.9
N10 C43 C42 107.7(4)
N10 C43 C44 122.1(4)
C42 C43 C44 130.2(4)
C43 C44 H44A 109.5
C43 C44 H44B 109.5
H44A C44 H44B 109.5
C43 C44 H44C 109.5
H44A C44 H44C 109.5
H44B C44 H44C 109.5
C46 C45 H45A 109.5
C46 C45 H45B 109.5
H45A C45 H45B 109.5
C46 C45 H45C 109.5
H45A C45 H45C 109.5
H45B C45 H45C 109.5
N11 C46 C47 108.9(3)
N11 C46 C45 123.1(3)
C47 C46 C45 128.1(4)
C48 C47 C46 107.3(3)
C48 C47 H47 126.3
C46 C47 H47 126.3
N12 C48 C47 106.9(3)
N12 C48 C49 123.3(4)
C47 C48 C49 129.8(4)
C48 C49 H49A 109.5
C48 C49 H49B 109.5
H49A C49 H49B 109.5
C48 C49 H49C 109.5
H49A C49 H49C 109.5
H49B C49 H49C 109.5
N12 B1 N10 109.0(3)
N12 B1 N8 108.6(3)
N10 B1 N8 109.2(3)
N12 B1 H98 110.2(18)
N10 B1 H98 109.6(17)
N8 B1 H98 110.2(17)
N4 B2 N2 110.1(3)
N4 B2 N6 108.8(3)
N2 B2 N6 108.1(3)
N4 B2 H99 113(2)
N2 B2 H99 108.8(19)
N6 B2 H99 108(2)
C21 N1 N2 106.5(3)
C21 N1 W2 134.9(3)
N2 N1 W2 118.3(2)
C23 N2 N1 109.3(3)
C23 N2 B2 129.9(3)
N1 N2 B2 120.8(3)
C26 N3 N4 106.4(3)
C26 N3 W2 132.2(3)
N4 N3 W2 121.3(2)
C28 N4 N3 109.7(3)
C28 N4 B2 129.9(3)
N3 N4 B2 120.4(3)
C31 N5 N6 106.3(3)
C31 N5 W2 132.1(3)
N6 N5 W2 121.6(2)
C33 N6 N5 109.9(3)
C33 N6 B2 130.2(3)
N5 N6 B2 119.8(3)
C36 N7 N8 106.6(3)
C36 N7 W1 134.5(3)
N8 N7 W1 118.1(2)
C38 N8 N7 109.8(3)
C38 N8 B1 129.5(3)
N7 N8 B1 120.3(3)
C41 N9 N10 106.6(3)
C41 N9 W1 132.5(3)
N10 N9 W1 119.8(2)
C43 N10 N9 109.7(3)
C43 N10 B1 129.9(3)
N9 N10 B1 119.9(3)
C46 N11 N12 107.0(3)
C46 N11 W1 132.1(3)
N12 N11 W1 120.0(2)
C48 N12 N11 109.9(3)
C48 N12 B1 129.8(3)
N11 N12 B1 120.2(3)
C7 N13 C10 118.2(4)
C10A N13 C7A 119.6(10)
C7 N13 P 118.1(3)
C10 N13 P 123.6(3)
C10A N13 P1 119.6(8)
C7A N13 P1 119.9(7)
C1 W1 C4 80.60(19)
C1 W1 C3 85.72(16)
C4 W1 C3 85.29(16)
C1 W1 N9 104.05(16)
C4 W1 N9 175.20(14)
C3 W1 N9 96.14(14)
C1 W1 N11 102.88(14)
C4 W1 N11 94.36(14)
C3 W1 N11 171.24(14)
N9 W1 N11 83.52(11)
C1 W1 N7 173.97(16)
C4 W1 N7 94.20(15)
C3 W1 N7 90.85(14)
N9 W1 N7 81.22(11)
N11 W1 N7 80.44(11)
C2 W2 C5 85.40(19)
C2 W2 C6 84.12(17)
C5 W2 C6 87.07(17)
C2 W2 N3 102.24(15)
C5 W2 N3 95.27(15)
C6 W2 N3 173.36(14)
C2 W2 N5 101.87(17)
C5 W2 N5 172.72(15)
C6 W2 N5 94.06(15)
N3 W2 N5 82.84(11)
C2 W2 N1 175.70(15)
C5 W2 N1 91.58(15)
C6 W2 N1 92.68(14)
N3 W2 N1 81.06(11)
N5 W2 N1 81.18(11)
N13 P C1 108.19(19)
N13 P C2 106.48(19)
C1 P C2 97.17(19)
C7 C9 H9A 109.5
C7 C9 H9B 109.5
H9A C9 H9B 109.5
C7 C9 H9C 109.5
H9A C9 H9C 109.5
H9B C9 H9C 109.5
N13 C10 C11 113.2(5)
N13 C10 C12 111.2(6)
C11 C10 C12 110.6(6)
N13 C10 H10 107.2
C11 C10 H10 107.2
C12 C10 H10 107.2
N13 C7 C9 112.6(5)
N13 C7 C8 111.5(5)
C9 C7 C8 112.2(6)
N13 C7 H7 106.7
C9 C7 H7 106.7
C8 C7 H7 106.7
C10 C11 H11A 109.5
C10 C11 H11B 109.5
H11A C11 H11B 109.5
C10 C11 H11C 109.5
H11A C11 H11C 109.5
H11B C11 H11C 109.5
C7 C8 H8A 109.5
C7 C8 H8B 109.5
H8A C8 H8B 109.5
C7 C8 H8C 109.5
H8A C8 H8C 109.5
H8B C8 H8C 109.5
C10 C12 H12E 109.5
C10 C12 H12F 109.5
H12E C12 H12F 109.5
C10 C12 H12G 109.5
H12E C12 H12G 109.5
H12F C12 H12G 109.5
N13 P1 C2 104.5(3)
N13 P1 C1 103.1(3)
C2 P1 C1 92.2(2)
N13 C7A C8A 111.1(14)
N13 C7A C9A 115.1(14)
C8A C7A C9A 104.8(16)
N13 C7A H7A 108.5
C8A C7A H7A 108.5
C9A C7A H7A 108.5
N13 C10A C12A 114.7(14)
N13 C10A C11A 107.1(13)
C12A C10A C11A 115.3(17)
N13 C10A H10A 106.4
C12A C10A H10A 106.4
C11A C10A H10A 106.4
C7A C9A H9D 109.5
C7A C9A H9E 109.5
H9D C9A H9E 109.5
C7A C9A H9F 109.5
H9D C9A H9F 109.5
H9E C9A H9F 109.5
C10A C11A H11D 109.5
C10A C11A H11E 109.5
H11D C11A H11E 109.5
C10A C11A H11F 109.5
H11D C11A H11F 109.5
H11E C11A H11F 109.5
C7A C8A H8D 109.5
C7A C8A H8E 109.5
H8D C8A H8E 109.5
C7A C8A H8F 109.5
H8D C8A H8F 109.5
H8E C8A H8F 109.5
C10A C12A H12A 109.5
C10A C12A H12B 109.5
H12A C12A H12B 109.5
C10A C12A H12C 109.5
H12A C12A H12C 109.5
H12B C12A H12C 109.5
Cl1 C99 Cl2 117.9(4)
Cl1 C99 H99A 107.8
Cl2 C99 H99A 107.8
Cl1 C99 H99B 107.8
Cl2 C99 H99B 107.8
H99A C99 H99B 107.2

loop_
_geom_bond_atom_site_label_1
_geom_bond_atom_site_label_2
_geom_bond_distance
C1 P 1.825(5)
C1 W1 1.826(4)
C1 P1 1.935(6)
C2 W2 1.822(4)
C2 P 1.842(5)
C2 P1 1.881(6)
C3 O1 1.150(5)
C3 W1 1.998(4)
C4 O2 1.153(5)
C4 W1 1.981(4)
C5 O3 1.148(5)
C5 W2 1.992(5)
C6 O4 1.154(5)
C6 W2 1.994(4)
C20 C21 1.494(6)
C20 H20A 0.9600
C20 H20B 0.9600
C20 H20C 0.9600
C21 N1 1.338(5)
C21 C22 1.387(6)
C22 C23 1.367(6)
C22 H22 0.9300
C23 N2 1.354(5)
C23 C24 1.502(6)
C24 H24A 0.9600
C24 H24B 0.9600
C24 H24C 0.9600
C25 C26 1.474(6)
C25 H25A 0.9600
C25 H25B 0.9600
C25 H25C 0.9600
C26 N3 1.357(5)
C26 C27 1.379(6)
C27 C28 1.372(6)
C27 H27 0.9300
C28 N4 1.355(5)
C28 C29 1.495(6)
C29 H29A 0.9600
C29 H29B 0.9600
C29 H29C 0.9600
C30 C31 1.489(6)
C30 H30A 0.9600
C30 H30B 0.9600
C30 H30C 0.9600
C31 N5 1.357(5)
C31 C32 1.382(6)
C32 C33 1.366(6)
C32 H32 0.9300
C33 N6 1.346(5)
C33 C34 1.505(6)
C34 H34A 0.9600
C34 H34B 0.9600
C34 H34C 0.9600
C35 C36 1.494(6)
C35 H35A 0.9600
C35 H35B 0.9600
C35 H35C 0.9600
C36 N7 1.344(5)
C36 C37 1.389(6)
C37 C38 1.369(6)
C37 H37 0.9300
C38 N8 1.352(5)
C38 C39 1.491(6)
C39 H39A 0.9600
C39 H39B 0.9600
C39 H39C 0.9600
C40 C41 1.496(5)
C40 H40A 0.9600
C40 H40B 0.9600
C40 H40C 0.9600
C41 N9 1.337(5)
C41 C42 1.390(6)
C42 C43 1.377(5)
C42 H42 0.9300
C43 N10 1.349(5)
C43 C44 1.496(6)
C44 H44A 0.9600
C44 H44B 0.9600
C44 H44C 0.9600
C45 C46 1.489(6)
C45 H45A 0.9600
C45 H45B 0.9600
C45 H45C 0.9600
C46 N11 1.333(5)
C46 C47 1.397(5)
C47 C48 1.372(6)
C47 H47 0.9300
C48 N12 1.353(5)
C48 C49 1.489(5)
C49 H49A 0.9600
C49 H49B 0.9600
C49 H49C 0.9600
B1 N12 1.533(6)
B1 N10 1.536(5)
B1 N8 1.547(5)
B1 H98 1.09(3)
B2 N4 1.533(6)
B2 N2 1.541(5)
B2 N6 1.547(5)
B2 H99 1.10(4)
N1 N2 1.382(4)
N1 W2 2.313(3)
N3 N4 1.377(4)
N3 W2 2.209(3)
N5 N6 1.367(4)
N5 W2 2.222(3)
N7 N8 1.372(4)
N7 W1 2.307(3)
N9 N10 1.375(4)
N9 W1 2.225(3)
N11 N12 1.379(4)
N11 W1 2.237(3)
N13 C10A 1.468(16)
N13 C7 1.476(7)
N13 C10 1.490(7)
N13 C7A 1.496(18)
N13 P 1.661(3)
N13 P1 1.667(5)
C9 C7 1.510(9)
C9 H9A 0.9600
C9 H9B 0.9600
C9 H9C 0.9600
C10 C11 1.520(9)
C10 C12 1.537(10)
C10 H10 0.9800
C7 C8 1.532(10)
C7 H7 0.9800
C11 H11A 0.9600
C11 H11B 0.9600
C11 H11C 0.9600
C8 H8A 0.9600
C8 H8B 0.9600
C8 H8C 0.9600
C12 H12E 0.9600
C12 H12F 0.9600
C12 H12G 0.9600
C7A C8A 1.53(3)
C7A C9A 1.53(2)
C7A H7A 0.9800
C10A C12A 1.50(3)
C10A C11A 1.51(2)
C10A H10A 0.9800
C9A H9D 0.9600
C9A H9E 0.9600
C9A H9F 0.9600
C11A H11D 0.9600
C11A H11E 0.9600
C11A H11F 0.9600
C8A H8D 0.9600
C8A H8E 0.9600
C8A H8F 0.9600
C12A H12A 0.9600
C12A H12B 0.9600
C12A H12C 0.9600
C99 Cl1 1.667(6)
C99 Cl2 1.688(7)
C99 H99A 0.9700
C99 H99B 0.9700
